data_4132109
loop_
_publ_author_name
'Cheng, Biao'
'Liu, Wenbo'
'Lu, Zhan'

_publ_section_title
;
 Iron-Catalyzed Highly Enantioselective Hydrosilylation of Unactivated
 Terminal Alkenes.
;
_journal_issue 15
_journal_name_full 'Journal of the American Chemical Society'
_journal_page_first 5014
_journal_page_last 5017
_journal_paper_doi 10.1021/jacs.8b01638
_journal_volume 140
_journal_year 2018
_chemical_absolute_configuration rmad
_chemical_formula_moiety 'C46 H43 Cl2 Fe N3 O2'
_chemical_formula_sum 'C46 H43 Cl2 Fe N3 O2'
_chemical_formula_weight 796.58
_space_group_crystal_system orthorhombic
_space_group_IT_number 19
_space_group_name_Hall 'P 2ac 2ab'
_space_group_name_H-M_alt 'P 21 21 21'
_atom_sites_solution_hydrogens geom
_atom_sites_solution_primary dual
_audit_creation_date 2017-12-23
_audit_creation_method
;
Olex2 1.2
(compiled 2017.03.28 svn.r3405 for OlexSys, GUI svn.r5381)
;
_cell_angle_alpha 90
_cell_angle_beta 90
_cell_angle_gamma 90
_cell_formula_units_Z 4
_cell_length_a 10.3630(4)
_cell_length_b 19.5669(7)
_cell_length_c 20.1438(7)
_cell_measurement_reflns_used 21067
_cell_measurement_temperature 293(2)
_cell_measurement_theta_max 29.3987
_cell_measurement_theta_min 2.8575
_cell_volume 4084.6(3)
_computing_cell_refinement
;
CrysAlisPro, Agilent Technologies,
Version 1.171.35.11 (release 16-05-2011 CrysAlis171 .NET)
(compiled May 16 2011,17:55:39)
;
_computing_data_collection
;
CrysAlisPro, Agilent Technologies,
Version 1.171.35.11 (release 16-05-2011 CrysAlis171 .NET)
(compiled May 16 2011,17:55:39)
;
_computing_data_reduction
;
CrysAlisPro, Agilent Technologies,
Version 1.171.35.11 (release 16-05-2011 CrysAlis171 .NET)
(compiled May 16 2011,17:55:39)
;
_computing_molecular_graphics 'Olex2 (Dolomanov et al., 2009)'
_computing_publication_material 'Olex2 (Dolomanov et al., 2009)'
_computing_structure_refinement 'ShelXL (Sheldrick, 2015)'
_computing_structure_solution 'ShelXT (Sheldrick, 2015)'
_diffrn_ambient_temperature 293.15
_diffrn_detector_area_resol_mean 10.3592
_diffrn_measured_fraction_theta_full 0.998
_diffrn_measured_fraction_theta_max 0.998
_diffrn_measurement_details
;
#__ type_ start__ end____ width___ exp.time_
  1 omega  -16.00   84.00   1.0000    8.0000
omega____ theta____ kappa____ phi______ frames
    -       11.7808   77.0000  -30.0000 100

#__ type_ start__ end____ width___ exp.time_
  2 omega  -10.00   87.00   1.0000    8.0000
omega____ theta____ kappa____ phi______ frames
    -       11.7808   38.0000 -120.0000 97

#__ type_ start__ end____ width___ exp.time_
  3 omega  -53.00   45.00   1.0000    8.0000
omega____ theta____ kappa____ phi______ frames
    -       11.7808  -77.0000   90.0000 98

#__ type_ start__ end____ width___ exp.time_
  4 omega  -87.00   15.00   1.0000    8.0000
omega____ theta____ kappa____ phi______ frames
    -      -11.4683  -38.0000 -180.0000 102

#__ type_ start__ end____ width___ exp.time_
  5 omega  -90.00  -17.00   1.0000    8.0000
omega____ theta____ kappa____ phi______ frames
    -      -11.4683  157.0000  -59.0000 73

#__ type_ start__ end____ width___ exp.time_
  6 omega  -66.00    7.00   1.0000    8.0000
omega____ theta____ kappa____ phi______ frames
    -      -11.4683  120.0000   69.0000 73

#__ type_ start__ end____ width___ exp.time_
  7 omega  -15.00   88.00   1.0000    8.0000
omega____ theta____ kappa____ phi______ frames
    -       11.7808   38.0000 -180.0000 103

#__ type_ start__ end____ width___ exp.time_
  8 omega   14.00   66.00   1.0000    8.0000
omega____ theta____ kappa____ phi______ frames
    -       11.7808 -120.0000  -14.0000 52

#__ type_ start__ end____ width___ exp.time_
  9 omega  -67.00   45.00   1.0000    8.0000
omega____ theta____ kappa____ phi______ frames
    -       11.7808  -77.0000 -120.0000 112

#__ type_ start__ end____ width___ exp.time_
 10 omega  -64.00  -33.00   1.0000    8.0000
omega____ theta____ kappa____ phi______ frames
    -       11.7808  154.0000 -133.0000 31
;
_diffrn_measurement_device_type 'Xcalibur, Atlas, Gemini ultra'
_diffrn_measurement_method '\w scans'
_diffrn_orient_matrix_UB_11 0.0185992000
_diffrn_orient_matrix_UB_12 -0.0135879000
_diffrn_orient_matrix_UB_13 0.0312293000
_diffrn_orient_matrix_UB_21 -0.0209896000
_diffrn_orient_matrix_UB_22 0.0303981000
_diffrn_orient_matrix_UB_23 0.0158115000
_diffrn_orient_matrix_UB_31 -0.0624526000
_diffrn_orient_matrix_UB_32 -0.0142647000
_diffrn_orient_matrix_UB_33 0.0039840000
_diffrn_radiation_monochromator graphite
_diffrn_radiation_type MoK\a
_diffrn_radiation_wavelength 0.71073
_diffrn_reflns_av_R_equivalents 0.0522
_diffrn_reflns_av_unetI/netI 0.0223
_diffrn_reflns_Laue_measured_fraction_full 0.998
_diffrn_reflns_Laue_measured_fraction_max 0.998
_diffrn_reflns_limit_h_max 12
_diffrn_reflns_limit_h_min -12
_diffrn_reflns_limit_k_max 23
_diffrn_reflns_limit_k_min -23
_diffrn_reflns_limit_l_max 24
_diffrn_reflns_limit_l_min -24
_diffrn_reflns_number 78236
_diffrn_reflns_point_group_measured_fraction_full 0.998
_diffrn_reflns_point_group_measured_fraction_max 0.998
_diffrn_reflns_theta_full 25.242
_diffrn_reflns_theta_max 25.348
_diffrn_reflns_theta_min 2.863
_diffrn_source 'Enhance (Mo) X-ray Source'
_exptl_absorpt_coefficient_mu 0.541
_exptl_absorpt_correction_T_max 1.00000
_exptl_absorpt_correction_T_min 0.86253
_exptl_absorpt_correction_type multi-scan
_exptl_absorpt_process_details
;
CrysAlisPro, Agilent Technologies,
Version 1.171.35.11 (release 16-05-2011 CrysAlis171 .NET)
(compiled May 16 2011,17:55:39)
Empirical absorption correction using spherical harmonics,
 implemented in SCALE3 ABSPACK scaling algorithm.
;
_exptl_crystal_colour 'dark red'
_exptl_crystal_colour_modifier dark
_exptl_crystal_colour_primary red
_exptl_crystal_density_diffrn 1.295
_exptl_crystal_description block
_exptl_crystal_F_000 1664
_exptl_crystal_size_max 0.48
_exptl_crystal_size_mid 0.46
_exptl_crystal_size_min 0.38
_refine_diff_density_max 0.259
_refine_diff_density_min -0.242
_refine_diff_density_rms 0.037
_refine_ls_abs_structure_details
;
 Flack x determined using 2620 quotients [(I+)-(I-)]/[(I+)+(I-)]
 (Parsons, Flack and Wagner, Acta Cryst. B69 (2013) 249-259).
;
_refine_ls_abs_structure_Flack -0.021(6)
_refine_ls_extinction_method none
_refine_ls_goodness_of_fit_ref 1.029
_refine_ls_hydrogen_treatment constr
_refine_ls_matrix_type full
_refine_ls_number_parameters 491
_refine_ls_number_reflns 7475
_refine_ls_number_restraints 0
_refine_ls_restrained_S_all 1.029
_refine_ls_R_factor_all 0.0486
_refine_ls_R_factor_gt 0.0377
_refine_ls_shift/su_max 0.001
_refine_ls_shift/su_mean 0.000
_refine_ls_structure_factor_coef Fsqd
_refine_ls_weighting_details 'w=1/[\s^2^(Fo^2^)+(0.0370P)^2^+1.9083P] where P=(Fo^2^+2Fc^2^)/3'
_refine_ls_weighting_scheme calc
_refine_ls_wR_factor_gt 0.0860
_refine_ls_wR_factor_ref 0.0943
_reflns_Friedel_coverage 0.789
_reflns_Friedel_fraction_full 0.999
_reflns_Friedel_fraction_max 0.999
_reflns_number_gt 6449
_reflns_number_total 7475
_reflns_threshold_expression 'I > 2\s(I)'
_cod_data_source_file ja8b01638_si_002.cif
_cod_data_source_block 171222_cb12304_meoh
_cod_database_code 4132109
_shelx_shelxl_version_number 2016/6
_chemical_oxdiff_formula 'c h o N Fe Cl'
_shelx_space_group_comment
;
The symmetry employed for this shelxl refinement is uniquely defined
by the following loop, which should always be used as a source of
symmetry information in preference to the above space-group names.
They are only intended as comments.
;
_shelx_estimated_absorpt_t_max 0.821
_shelx_estimated_absorpt_t_min 0.781
_reflns_odcompleteness_completeness 99.70
_reflns_odcompleteness_iscentric 1
_reflns_odcompleteness_theta 26.32
_olex2_refinement_description
;
1. Fixed Uiso
 At 1.2 times of:
  All C(H) groups, All C(H,H) groups
 At 1.5 times of:
  All C(H,H,H) groups
2.a Ternary CH refined with riding coordinates:
 C15(H15), C16(H16), C19(H19), C33(H33)
2.b Secondary CH2 refined with riding coordinates:
 C14(H14A,H14B)
2.c Aromatic/amide H refined with riding coordinates:
 C2(H2), C4(H4), C9(H9), C10(H10), C11(H11), C21(H21), C22(H22), C23(H23),
 C24(H24), C25(H25), C27(H27), C28(H28), C29(H29), C30(H30), C31(H31), C35(H35),
  C36(H36), C37(H37), C38(H38), C39(H39), C41(H41), C42(H42), C43(H43),
 C44(H44), C45(H45)
2.d Idealised Me refined as rotating group:
 C17(H17A,H17B,H17C), C18(H18A,H18B,H18C), C32(H32A,H32B,H32C), C46(H46A,H46B,
 H46C)
;
_olex2_submission_special_instructions 'No special instructions were received'

loop_
_space_group_symop_operation_xyz
'x, y, z'
'-x+1/2, -y, z+1/2'
'-x, y+1/2, -z+1/2'
'x+1/2, -y+1/2, -z'

loop_
_atom_site_label
_atom_site_type_symbol
_atom_site_fract_x
_atom_site_fract_y
_atom_site_fract_z
_atom_site_U_iso_or_equiv
_atom_site_adp_type
_atom_site_occupancy
_atom_site_site_symmetry_order
_atom_site_calc_flag
_atom_site_refinement_flags_posn
Fe1 Fe 0.43523(5) 0.32681(3) 0.19037(3) 0.04664(15) Uani 1 1 d .
Cl1 Cl 0.36460(18) 0.43234(7) 0.21684(8) 0.0967(5) Uani 1 1 d .
Cl2 Cl 0.58373(12) 0.32779(8) 0.10471(5) 0.0777(4) Uani 1 1 d .
O1 O 0.7984(3) 0.51023(15) 0.43893(14) 0.0615(8) Uani 1 1 d .
O2 O 0.1950(4) 0.18170(19) 0.09778(17) 0.0823(10) Uani 1 1 d .
N1 N 0.5665(3) 0.30955(14) 0.28347(14) 0.0418(7) Uani 1 1 d .
N2 N 0.4447(3) 0.22079(14) 0.21208(15) 0.0475(7) Uani 1 1 d .
N3 N 0.2742(3) 0.28136(18) 0.13542(16) 0.0531(8) Uani 1 1 d .
C1 C 0.5555(4) 0.38446(17) 0.38074(17) 0.0436(8) Uani 1 1 d .
C2 C 0.6123(4) 0.43497(19) 0.42029(19) 0.0472(9) Uani 1 1 d .
H2 H 0.570077 0.450299 0.458199 0.057 Uiso 1 1 calc R
C3 C 0.7306(4) 0.46214(19) 0.40335(19) 0.0459(9) Uani 1 1 d .
C4 C 0.7905(4) 0.44299(19) 0.34420(18) 0.0460(9) Uani 1 1 d .
H4 H 0.867728 0.463581 0.331799 0.055 Uiso 1 1 calc R
C5 C 0.7365(3) 0.39401(18) 0.30414(19) 0.0451(8) Uani 1 1 d .
C6 C 0.6213(3) 0.36235(17) 0.32386(16) 0.0404(8) Uani 1 1 d .
C7 C 0.5977(4) 0.24686(19) 0.29583(18) 0.0461(9) Uani 1 1 d .
C8 C 0.5327(4) 0.19475(18) 0.2534(2) 0.0497(9) Uani 1 1 d .
C9 C 0.5536(6) 0.1249(2) 0.2564(2) 0.0730(13) Uani 1 1 d .
H9 H 0.614546 0.106831 0.285381 0.088 Uiso 1 1 calc R
C10 C 0.4829(7) 0.0826(2) 0.2158(3) 0.095(2) Uani 1 1 d .
H10 H 0.497564 0.035672 0.216461 0.114 Uiso 1 1 calc R
C11 C 0.3903(6) 0.1094(2) 0.1743(3) 0.0849(17) Uani 1 1 d .
H11 H 0.340323 0.081246 0.147406 0.102 Uiso 1 1 calc R
C12 C 0.3744(4) 0.1787(2) 0.1738(2) 0.0586(10) Uani 1 1 d .
C13 C 0.2801(4) 0.2168(2) 0.1339(2) 0.0584(11) Uani 1 1 d .
C14 C 0.1125(5) 0.2325(3) 0.0672(3) 0.0839(16) Uani 1 1 d .
H14A H 0.023310 0.226015 0.080435 0.101 Uiso 1 1 calc R
H14B H 0.118070 0.230187 0.019235 0.101 Uiso 1 1 calc R
C15 C 0.1643(4) 0.3014(3) 0.0929(2) 0.0637(12) Uani 1 1 d .
H15 H 0.098086 0.322299 0.121100 0.076 Uiso 1 1 calc R
C16 C 0.2009(5) 0.3524(3) 0.0390(2) 0.0679(12) Uani 1 1 d .
H16 H 0.241141 0.391708 0.060836 0.081 Uiso 1 1 calc R
C17 C 0.0796(6) 0.3780(4) 0.0043(3) 0.113(2) Uani 1 1 d .
H17A H 0.039776 0.340911 -0.019302 0.170 Uiso 1 1 calc GR
H17B H 0.102138 0.413532 -0.026458 0.170 Uiso 1 1 calc GR
H17C H 0.020446 0.395608 0.036687 0.170 Uiso 1 1 calc GR
C18 C 0.2986(5) 0.3235(3) -0.0096(2) 0.0759(13) Uani 1 1 d .
H18A H 0.373211 0.307896 0.014282 0.114 Uiso 1 1 calc GR
H18B H 0.323651 0.358411 -0.040480 0.114 Uiso 1 1 calc GR
H18C H 0.260839 0.285907 -0.033240 0.114 Uiso 1 1 calc GR
C19 C 0.4263(4) 0.35206(19) 0.39855(19) 0.0505(9) Uani 1 1 d .
H19 H 0.386987 0.338668 0.356268 0.061 Uiso 1 1 calc R
C20 C 0.4402(4) 0.2861(2) 0.43861(19) 0.0513(9) Uani 1 1 d .
C21 C 0.3648(5) 0.2300(2) 0.4246(3) 0.0735(14) Uani 1 1 d .
H21 H 0.307549 0.231401 0.389059 0.088 Uiso 1 1 calc R
C22 C 0.3734(6) 0.1714(3) 0.4630(3) 0.0877(16) Uani 1 1 d .
H22 H 0.320656 0.134314 0.453039 0.105 Uiso 1 1 calc R
C23 C 0.4562(6) 0.1668(3) 0.5144(3) 0.0860(15) Uani 1 1 d .
H23 H 0.459481 0.127563 0.540389 0.103 Uiso 1 1 calc R
C24 C 0.5345(6) 0.2204(3) 0.5272(3) 0.0858(16) Uani 1 1 d .
H24 H 0.594543 0.217346 0.561338 0.103 Uiso 1 1 calc R
C25 C 0.5266(5) 0.2799(3) 0.4902(2) 0.0711(13) Uani 1 1 d .
H25 H 0.580653 0.316400 0.500413 0.085 Uiso 1 1 calc R
C26 C 0.3303(4) 0.4014(2) 0.4313(2) 0.0577(11) Uani 1 1 d .
C27 C 0.3112(5) 0.4050(3) 0.4992(3) 0.0787(15) Uani 1 1 d .
H27 H 0.359744 0.377273 0.527149 0.094 Uiso 1 1 calc R
C28 C 0.2215(6) 0.4490(4) 0.5261(4) 0.0978(19) Uani 1 1 d .
H28 H 0.211849 0.451361 0.571900 0.117 Uiso 1 1 calc R
C29 C 0.1478(7) 0.4886(3) 0.4868(5) 0.106(2) Uani 1 1 d .
H29 H 0.086600 0.517533 0.505563 0.127 Uiso 1 1 calc R
C30 C 0.1628(6) 0.4863(3) 0.4185(4) 0.105(2) Uani 1 1 d .
H30 H 0.112446 0.513891 0.391312 0.126 Uiso 1 1 calc R
C31 C 0.2539(5) 0.4423(3) 0.3910(3) 0.0827(15) Uani 1 1 d .
H31 H 0.263620 0.440356 0.345133 0.099 Uiso 1 1 calc R
C32 C 0.7472(5) 0.5326(3) 0.4986(3) 0.0807(15) Uani 1 1 d .
H32A H 0.667245 0.555981 0.490466 0.121 Uiso 1 1 calc GR
H32B H 0.806814 0.563276 0.519636 0.121 Uiso 1 1 calc GR
H32C H 0.731853 0.494108 0.527068 0.121 Uiso 1 1 calc GR
C33 C 0.7980(4) 0.3754(2) 0.23728(19) 0.0494(9) Uani 1 1 d .
H33 H 0.726383 0.362336 0.208157 0.059 Uiso 1 1 calc R
C34 C 0.8601(5) 0.4380(2) 0.2049(2) 0.0600(11) Uani 1 1 d .
C35 C 0.9900(6) 0.4474(3) 0.1966(3) 0.0913(18) Uani 1 1 d .
H35 H 1.046731 0.413488 0.210495 0.110 Uiso 1 1 calc R
C36 C 1.0382(10) 0.5056(5) 0.1681(5) 0.144(4) Uani 1 1 d .
H36 H 1.126769 0.510042 0.162203 0.173 Uiso 1 1 calc R
C37 C 0.9600(14) 0.5559(5) 0.1487(4) 0.151(4) Uani 1 1 d .
H37 H 0.994192 0.595252 0.129615 0.181 Uiso 1 1 calc R
C38 C 0.8292(11) 0.5496(4) 0.1570(3) 0.128(3) Uani 1 1 d .
H38 H 0.774646 0.585091 0.144522 0.153 Uiso 1 1 calc R
C39 C 0.7775(7) 0.4892(3) 0.1844(3) 0.0926(18) Uani 1 1 d .
H39 H 0.688694 0.483848 0.188612 0.111 Uiso 1 1 calc R
C40 C 0.8852(4) 0.3128(2) 0.2416(2) 0.0630(12) Uani 1 1 d .
C41 C 0.8606(6) 0.2573(2) 0.2009(3) 0.0750(14) Uani 1 1 d .
H41 H 0.792836 0.259623 0.170657 0.090 Uiso 1 1 calc R
C42 C 0.9344(9) 0.1984(3) 0.2041(4) 0.114(3) Uani 1 1 d .
H42 H 0.915463 0.161359 0.176842 0.137 Uiso 1 1 calc R
C43 C 1.0325(10) 0.1953(5) 0.2463(4) 0.140(4) Uani 1 1 d .
H43 H 1.082058 0.155735 0.248293 0.168 Uiso 1 1 calc R
C44 C 1.0618(9) 0.2480(6) 0.2864(4) 0.153(4) Uani 1 1 d .
H44 H 1.132198 0.244984 0.314890 0.183 Uiso 1 1 calc R
C45 C 0.9857(6) 0.3082(4) 0.2853(3) 0.107(2) Uani 1 1 d .
H45 H 1.003992 0.344172 0.314059 0.128 Uiso 1 1 calc R
C46 C 0.6910(4) 0.2231(2) 0.3476(2) 0.0592(11) Uani 1 1 d .
H46A H 0.725101 0.261848 0.370963 0.089 Uiso 1 1 calc GR
H46B H 0.760334 0.198611 0.326748 0.089 Uiso 1 1 calc GR
H46C H 0.647484 0.193499 0.378337 0.089 Uiso 1 1 calc GR

loop_
_atom_site_aniso_label
_atom_site_aniso_U_11
_atom_site_aniso_U_22
_atom_site_aniso_U_33
_atom_site_aniso_U_23
_atom_site_aniso_U_13
_atom_site_aniso_U_12
Fe1 0.0571(3) 0.0405(3) 0.0423(3) -0.0050(2) -0.0047(3) -0.0058(3)
Cl1 0.1361(13) 0.0575(7) 0.0964(10) -0.0240(7) -0.0364(9) 0.0282(8)
Cl2 0.0732(7) 0.1145(10) 0.0454(5) -0.0044(6) 0.0055(5) -0.0240(8)
O1 0.0693(19) 0.0574(17) 0.0577(17) -0.0131(15) -0.0048(15) -0.0106(15)
O2 0.091(2) 0.084(2) 0.072(2) -0.0236(19) -0.0162(19) -0.033(2)
N1 0.0476(16) 0.0395(16) 0.0383(14) -0.0046(12) -0.0034(14) 0.0025(14)
N2 0.0647(19) 0.0348(15) 0.0429(16) -0.0065(13) 0.0017(16) -0.0065(16)
N3 0.057(2) 0.061(2) 0.0407(17) -0.0090(16) -0.0043(15) -0.0084(17)
C1 0.0469(19) 0.0415(18) 0.0424(19) 0.0022(15) -0.0094(17) 0.0043(17)
C2 0.058(2) 0.044(2) 0.0402(19) -0.0059(16) -0.0048(17) 0.0078(18)
C3 0.053(2) 0.0371(18) 0.048(2) -0.0007(16) -0.0142(18) 0.0008(17)
C4 0.046(2) 0.045(2) 0.047(2) 0.0057(17) -0.0047(17) -0.0005(17)
C5 0.048(2) 0.0433(19) 0.044(2) 0.0031(17) -0.0064(17) 0.0041(16)
C6 0.0493(19) 0.0383(18) 0.0337(19) 0.0011(14) -0.0103(15) 0.0026(16)
C7 0.052(2) 0.046(2) 0.040(2) 0.0038(16) 0.0023(16) 0.0033(16)
C8 0.065(3) 0.040(2) 0.044(2) -0.0009(16) 0.0033(19) 0.0005(17)
C9 0.104(4) 0.044(2) 0.072(3) 0.001(2) -0.002(3) 0.007(3)
C10 0.151(6) 0.036(2) 0.099(4) -0.009(3) -0.007(4) -0.003(3)
C11 0.127(5) 0.046(3) 0.081(4) -0.015(2) -0.014(3) -0.018(3)
C12 0.077(3) 0.044(2) 0.054(2) -0.0080(19) 0.000(2) -0.017(2)
C13 0.065(3) 0.063(3) 0.047(2) -0.016(2) 0.001(2) -0.022(2)
C14 0.075(3) 0.120(5) 0.057(3) -0.008(3) -0.009(3) -0.034(3)
C15 0.047(2) 0.092(3) 0.052(2) -0.019(2) -0.0010(19) 0.002(2)
C16 0.065(3) 0.077(3) 0.062(3) -0.009(2) -0.010(2) 0.013(2)
C17 0.090(4) 0.151(6) 0.098(4) 0.003(4) -0.028(4) 0.042(4)
C18 0.078(3) 0.096(4) 0.054(3) 0.005(3) 0.003(2) -0.003(3)
C19 0.051(2) 0.054(2) 0.046(2) -0.0135(17) -0.0061(19) -0.0028(19)
C20 0.045(2) 0.056(2) 0.053(2) -0.0078(18) 0.0052(19) -0.004(2)
C21 0.061(3) 0.061(3) 0.098(4) -0.006(3) -0.016(3) -0.004(2)
C22 0.082(3) 0.060(3) 0.121(5) 0.004(3) 0.000(3) -0.015(3)
C23 0.083(4) 0.077(3) 0.097(4) 0.022(3) 0.011(3) 0.001(3)
C24 0.094(4) 0.094(4) 0.070(3) 0.024(3) -0.008(3) -0.010(3)
C25 0.078(3) 0.073(3) 0.062(3) 0.008(2) -0.011(2) -0.017(3)
C26 0.048(2) 0.056(2) 0.070(3) -0.012(2) 0.000(2) -0.003(2)
C27 0.070(3) 0.094(4) 0.072(3) -0.026(3) 0.004(3) 0.007(3)
C28 0.081(4) 0.112(5) 0.100(5) -0.039(4) 0.015(4) 0.001(4)
C29 0.087(4) 0.081(4) 0.149(7) -0.040(4) 0.030(5) 0.000(3)
C30 0.083(4) 0.083(4) 0.149(7) 0.003(4) -0.006(4) 0.024(3)
C31 0.077(3) 0.074(3) 0.098(4) -0.002(3) 0.001(3) 0.008(3)
C32 0.084(4) 0.076(3) 0.083(4) -0.024(3) 0.004(3) -0.008(3)
C33 0.049(2) 0.055(2) 0.044(2) -0.0005(18) -0.0025(17) 0.0015(18)
C34 0.072(3) 0.065(3) 0.043(2) -0.003(2) 0.002(2) -0.007(2)
C35 0.089(4) 0.081(4) 0.104(4) -0.020(3) 0.032(3) -0.026(3)
C36 0.155(8) 0.110(6) 0.168(8) -0.045(6) 0.091(7) -0.058(6)
C37 0.243(13) 0.107(6) 0.102(6) -0.015(5) 0.072(7) -0.076(8)
C38 0.226(11) 0.082(4) 0.075(4) 0.013(4) -0.024(6) -0.027(6)
C39 0.121(5) 0.084(4) 0.073(3) 0.023(3) -0.018(4) -0.016(4)
C40 0.063(3) 0.079(3) 0.047(2) 0.009(2) 0.008(2) 0.015(2)
C41 0.094(3) 0.062(3) 0.069(3) 0.010(3) 0.024(3) 0.011(3)
C42 0.172(7) 0.076(4) 0.094(5) 0.019(3) 0.054(5) 0.037(4)
C43 0.177(8) 0.162(8) 0.081(5) 0.041(5) 0.042(5) 0.095(7)
C44 0.142(7) 0.238(11) 0.078(5) 0.014(6) -0.017(5) 0.105(8)
C45 0.091(4) 0.160(6) 0.070(3) -0.005(4) -0.010(3) 0.057(4)
C46 0.072(3) 0.057(2) 0.049(2) 0.008(2) -0.005(2) 0.010(2)

loop_
_atom_type_symbol
_atom_type_description
_atom_type_scat_dispersion_real
_atom_type_scat_dispersion_imag
_atom_type_scat_source
C C 0.0033 0.0016 'International Tables Vol C Tables 4.2.6.8 and 6.1.1.4'
H H 0.0000 0.0000 'International Tables Vol C Tables 4.2.6.8 and 6.1.1.4'
Cl Cl 0.1484 0.1585 'International Tables Vol C Tables 4.2.6.8 and 6.1.1.4'
Fe Fe 0.3463 0.8444 'International Tables Vol C Tables 4.2.6.8 and 6.1.1.4'
N N 0.0061 0.0033 'International Tables Vol C Tables 4.2.6.8 and 6.1.1.4'
O O 0.0106 0.0060 'International Tables Vol C Tables 4.2.6.8 and 6.1.1.4'

loop_
_geom_angle_atom_site_label_1
_geom_angle_atom_site_label_2
_geom_angle_atom_site_label_3
_geom_angle
Cl1 Fe1 Cl2 112.64(7)
Cl1 Fe1 N1 97.54(8)
Cl2 Fe1 N1 102.26(8)
N2 Fe1 Cl1 149.48(10)
N2 Fe1 Cl2 97.53(10)
N2 Fe1 N1 70.55(11)
N2 Fe1 N3 75.09(13)
N3 Fe1 Cl1 104.11(11)
N3 Fe1 Cl2 97.66(9)
N3 Fe1 N1 142.06(12)
C3 O1 C32 118.2(4)
C13 O2 C14 105.6(4)
C6 N1 Fe1 125.6(2)
C7 N1 Fe1 115.9(2)
C7 N1 C6 118.4(3)
C8 N2 Fe1 122.2(2)
C8 N2 C12 119.7(3)
C12 N2 Fe1 117.1(3)
C13 N3 Fe1 112.4(3)
C13 N3 C15 106.8(4)
C15 N3 Fe1 140.5(3)
C2 C1 C6 118.6(4)
C2 C1 C19 122.0(3)
C6 C1 C19 119.4(3)
C1 C2 H2 119.8
C3 C2 C1 120.4(4)
C3 C2 H2 119.8
O1 C3 C2 126.1(4)
O1 C3 C4 113.7(4)
C2 C3 C4 120.2(3)
C3 C4 H4 119.7
C5 C4 C3 120.5(4)
C5 C4 H4 119.7
C4 C5 C6 119.3(4)
C4 C5 C33 120.8(3)
C6 C5 C33 119.9(3)
C1 C6 N1 119.6(3)
C1 C6 C5 120.6(3)
C5 C6 N1 119.7(3)
N1 C7 C8 115.2(3)
N1 C7 C46 126.3(4)
C8 C7 C46 118.6(3)
N2 C8 C7 113.9(3)
N2 C8 C9 120.6(4)
C9 C8 C7 125.4(4)
C8 C9 H9 120.5
C10 C9 C8 119.1(5)
C10 C9 H9 120.5
C9 C10 H10 119.9
C9 C10 C11 120.2(4)
C11 C10 H10 119.9
C10 C11 H11 121.1
C12 C11 C10 117.9(5)
C12 C11 H11 121.1
N2 C12 C11 122.6(5)
N2 C12 C13 111.4(4)
C11 C12 C13 126.0(4)
O2 C13 C12 118.5(4)
N3 C13 O2 119.7(4)
N3 C13 C12 121.7(4)
O2 C14 H14A 110.8
O2 C14 H14B 110.8
O2 C14 C15 104.6(4)
H14A C14 H14B 108.9
C15 C14 H14A 110.8
C15 C14 H14B 110.8
N3 C15 C14 103.4(4)
N3 C15 H15 108.4
N3 C15 C16 113.3(4)
C14 C15 H15 108.4
C16 C15 C14 114.8(4)
C16 C15 H15 108.4
C15 C16 H16 107.4
C17 C16 C15 109.7(4)
C17 C16 H16 107.4
C18 C16 C15 112.5(4)
C18 C16 H16 107.4
C18 C16 C17 112.2(4)
C16 C17 H17A 109.5
C16 C17 H17B 109.5
C16 C17 H17C 109.5
H17A C17 H17B 109.5
H17A C17 H17C 109.5
H17B C17 H17C 109.5
C16 C18 H18A 109.5
C16 C18 H18B 109.5
C16 C18 H18C 109.5
H18A C18 H18B 109.5
H18A C18 H18C 109.5
H18B C18 H18C 109.5
C1 C19 H19 105.8
C1 C19 C20 113.1(3)
C1 C19 C26 114.1(3)
C20 C19 H19 105.8
C20 C19 C26 111.4(3)
C26 C19 H19 105.8
C21 C20 C19 120.8(4)
C25 C20 C19 122.2(4)
C25 C20 C21 117.0(4)
C20 C21 H21 119.7
C20 C21 C22 120.6(5)
C22 C21 H21 119.7
C21 C22 H22 119.2
C23 C22 C21 121.7(5)
C23 C22 H22 119.2
C22 C23 H23 120.8
C22 C23 C24 118.5(5)
C24 C23 H23 120.8
C23 C24 H24 119.5
C23 C24 C25 121.0(5)
C25 C24 H24 119.5
C20 C25 C24 121.2(5)
C20 C25 H25 119.4
C24 C25 H25 119.4
C27 C26 C19 123.3(4)
C27 C26 C31 117.8(5)
C31 C26 C19 118.7(4)
C26 C27 H27 119.4
C28 C27 C26 121.1(6)
C28 C27 H27 119.4
C27 C28 H28 119.6
C29 C28 C27 120.8(6)
C29 C28 H28 119.6
C28 C29 H29 120.0
C28 C29 C30 120.1(6)
C30 C29 H29 120.0
C29 C30 H30 120.3
C29 C30 C31 119.5(6)
C31 C30 H30 120.3
C26 C31 C30 120.6(6)
C26 C31 H31 119.7
C30 C31 H31 119.7
O1 C32 H32A 109.5
O1 C32 H32B 109.5
O1 C32 H32C 109.5
H32A C32 H32B 109.5
H32A C32 H32C 109.5
H32B C32 H32C 109.5
C5 C33 H33 105.8
C34 C33 C5 111.1(3)
C34 C33 H33 105.8
C40 C33 C5 112.8(3)
C40 C33 H33 105.8
C40 C33 C34 114.7(4)
C35 C34 C33 125.0(5)
C35 C34 C39 118.3(5)
C39 C34 C33 116.6(4)
C34 C35 H35 119.3
C36 C35 C34 121.5(7)
C36 C35 H35 119.3
C35 C36 H36 119.5
C37 C36 C35 121.0(9)
C37 C36 H36 119.5
C36 C37 H37 120.1
C36 C37 C38 119.8(8)
C38 C37 H37 120.1
C37 C38 H38 120.0
C37 C38 C39 119.9(9)
C39 C38 H38 120.0
C34 C39 C38 119.3(7)
C34 C39 H39 120.3
C38 C39 H39 120.3
C41 C40 C33 119.2(4)
C45 C40 C33 122.7(5)
C45 C40 C41 118.1(5)
C40 C41 H41 119.2
C40 C41 C42 121.6(6)
C42 C41 H41 119.2
C41 C42 H42 120.3
C43 C42 C41 119.4(8)
C43 C42 H42 120.3
C42 C43 H43 119.2
C42 C43 C44 121.5(7)
C44 C43 H43 119.2
C43 C44 H44 119.9
C43 C44 C45 120.2(7)
C45 C44 H44 119.9
C40 C45 C44 119.2(7)
C40 C45 H45 120.4
C44 C45 H45 120.4
C7 C46 H46A 109.5
C7 C46 H46B 109.5
C7 C46 H46C 109.5
H46A C46 H46B 109.5
H46A C46 H46C 109.5
H46B C46 H46C 109.5

loop_
_geom_bond_atom_site_label_1
_geom_bond_atom_site_label_2
_geom_bond_distance
Fe1 Cl1 2.2549(13)
Fe1 Cl2 2.3122(12)
Fe1 N1 2.341(3)
Fe1 N2 2.122(3)
Fe1 N3 2.191(3)
O1 C3 1.376(4)
O1 C32 1.385(6)
O2 C13 1.334(5)
O2 C14 1.448(7)
N1 C6 1.433(4)
N1 C7 1.293(4)
N2 C8 1.336(5)
N2 C12 1.343(5)
N3 C13 1.265(6)
N3 C15 1.477(5)
C1 C2 1.399(5)
C1 C6 1.402(5)
C1 C19 1.524(6)
C2 H2 0.9300
C2 C3 1.379(5)
C3 C4 1.395(5)
C4 H4 0.9300
C4 C5 1.372(5)
C5 C6 1.402(5)
C5 C33 1.534(5)
C7 C8 1.491(5)
C7 C46 1.496(5)
C8 C9 1.386(6)
C9 H9 0.9300
C9 C10 1.375(7)
C10 H10 0.9300
C10 C11 1.377(8)
C11 H11 0.9300
C11 C12 1.367(6)
C12 C13 1.468(6)
C14 H14A 0.9700
C14 H14B 0.9700
C14 C15 1.540(7)
C15 H15 0.9800
C15 C16 1.523(7)
C16 H16 0.9800
C16 C17 1.523(7)
C16 C18 1.516(6)
C17 H17A 0.9600
C17 H17B 0.9600
C17 H17C 0.9600
C18 H18A 0.9600
C18 H18B 0.9600
C18 H18C 0.9600
C19 H19 0.9800
C19 C20 1.529(6)
C19 C26 1.535(6)
C20 C21 1.377(6)
C20 C25 1.377(6)
C21 H21 0.9300
C21 C22 1.385(7)
C22 H22 0.9300
C22 C23 1.348(8)
C23 H23 0.9300
C23 C24 1.352(8)
C24 H24 0.9300
C24 C25 1.384(7)
C25 H25 0.9300
C26 C27 1.383(7)
C26 C31 1.389(7)
C27 H27 0.9300
C27 C28 1.378(7)
C28 H28 0.9300
C28 C29 1.345(9)
C29 H29 0.9300
C29 C30 1.385(10)
C30 H30 0.9300
C30 C31 1.393(8)
C31 H31 0.9300
C32 H32A 0.9600
C32 H32B 0.9600
C32 H32C 0.9600
C33 H33 0.9800
C33 C34 1.528(6)
C33 C40 1.525(6)
C34 C35 1.369(7)
C34 C39 1.381(7)
C35 H35 0.9300
C35 C36 1.369(10)
C36 H36 0.9300
C36 C37 1.334(14)
C37 H37 0.9300
C37 C38 1.372(13)
C38 H38 0.9300
C38 C39 1.411(9)
C39 H39 0.9300
C40 C41 1.385(7)
C40 C45 1.368(7)
C41 H41 0.9300
C41 C42 1.385(8)
C42 H42 0.9300
C42 C43 1.327(11)
C43 H43 0.9300
C43 C44 1.345(12)
C44 H44 0.9300
C44 C45 1.418(10)
C45 H45 0.9300
C46 H46A 0.9600
C46 H46B 0.9600
C46 H46C 0.9600
